data_7161055
loop_
_publ_author_name
'Ghosh, Arun K.'
'Bhattacharjee, Amlan'
'Jayashankar, Uttara'
'Bogan, Sydney N.'
'Mesecar, Andrew D.'

_publ_section_title
;
 Ugi multicomponent reactions of optically active aldehydes and chiral
 aminoindanols: diastereoselective synthesis of bisamides relevant to
 SARS-CoV-2 Mpro inhibitors.
;
_journal_issue 12
_journal_name_full 'Organic &amp; biomolecular chemistry'
_journal_page_first 2542
_journal_page_last 2558
_journal_paper_doi 10.1039/d5ob01897h
_journal_volume 24
_journal_year 2026
_chemical_absolute_configuration syn
_chemical_formula_moiety '4(C24 H32 N4 O5), C5 H12'
_chemical_formula_sum 'C101 H140 N16 O20'
_chemical_formula_weight 1898.28
_chemical_name_systematic
;
(1S,2R)-1-(((S)-2-(tert-butylamino)-1-((S)-2,2-dimethyl-1,3-dioxolan-4-yl)-
2-oxoethyl)amino)-2,3-dihydro-1H-inden-2-yl 1H-imidazole-4-carboxylate
;
_space_group_crystal_system orthorhombic
_space_group_IT_number 18
_space_group_name_Hall 'P 2 2ab'
_space_group_name_H-M_alt 'P 21 21 2'
_atom_sites_solution_hydrogens mixed
_atom_sites_solution_primary dual
_atom_sites_solution_secondary difmap
_audit_creation_method SHELXL-2019/3
_audit_update_record
;
2025-07-18 deposited with the CCDC.	2026-02-19 downloaded from the CCDC.
;
_cell_angle_alpha 90
_cell_angle_beta 90
_cell_angle_gamma 90
_cell_formula_units_Z 2
_cell_length_a 12.2321(5)
_cell_length_b 42.5089(16)
_cell_length_c 10.0604(4)
_cell_measurement_reflns_used 9856
_cell_measurement_temperature 150(2)
_cell_measurement_theta_max 79.7360
_cell_measurement_theta_min 4.1607
_cell_volume 5231.1(4)
_computing_cell_refinement 'SAINT V8.40B (Bruker, 2020)'
_computing_data_collection 'Apex5 v2023.9-2 (Bruker, 2023)'
_computing_data_reduction 'SAINT V8.40B (Bruker, 2020)'
_computing_structure_refinement
;
 SHELXL-2019/2 (Sheldrick, 2015a, 2019),
 SHELXLE Rev1613 (H\"ubschle et al., 2011)
;
_computing_structure_solution 'SHELXT (Sheldrick, 2015b)'
_diffrn_ambient_temperature 150(2)
_diffrn_detector_area_resol_mean 7.4074
_diffrn_detector_type 'PhotonIII_C14 charge-integrating and photon counting pixel array'
_diffrn_measured_fraction_theta_full 1.000
_diffrn_measured_fraction_theta_max 0.995
_diffrn_measurement_device 'four circle diffractometer'
_diffrn_measurement_device_type 'Bruker AXS D8 Quest'
_diffrn_measurement_method 'omega and phi scans'
_diffrn_radiation_monochromator 'HELIOS multilayer Montel optics'
_diffrn_radiation_type CuK\a
_diffrn_radiation_wavelength 1.54178
_diffrn_reflns_av_R_equivalents 0.0369
_diffrn_reflns_av_unetI/netI 0.0196
_diffrn_reflns_Laue_measured_fraction_full 1.000
_diffrn_reflns_Laue_measured_fraction_max 0.995
_diffrn_reflns_limit_h_max 15
_diffrn_reflns_limit_h_min -15
_diffrn_reflns_limit_k_max 54
_diffrn_reflns_limit_k_min -54
_diffrn_reflns_limit_l_max 12
_diffrn_reflns_limit_l_min -9
_diffrn_reflns_number 111793
_diffrn_reflns_point_group_measured_fraction_full 0.999
_diffrn_reflns_point_group_measured_fraction_max 0.991
_diffrn_reflns_theta_full 67.679
_diffrn_reflns_theta_max 80.056
_diffrn_reflns_theta_min 3.760
_diffrn_source 'I-mu-S 3.0 microsource X-ray tube'
_diffrn_source_current '1.1 mA'
_diffrn_source_voltage '50 kV'
_exptl_absorpt_coefficient_mu 0.689
_exptl_absorpt_correction_T_max 0.7543
_exptl_absorpt_correction_T_min 0.6783
_exptl_absorpt_correction_type multi-scan
_exptl_absorpt_process_details
;
 SADABS 2016/2: Krause, L., Herbst-Irmer, R., Sheldrick G.M. & Stalke D.,
 J. Appl. Cryst. 48 (2015) 3-10
;
_exptl_crystal_colour colourless
_exptl_crystal_density_diffrn 1.205
_exptl_crystal_description needle
_exptl_crystal_F_000 2036
_exptl_crystal_size_max 0.582
_exptl_crystal_size_mid 0.045
_exptl_crystal_size_min 0.019
_refine_diff_density_max 0.308
_refine_diff_density_min -0.240
_refine_diff_density_rms 0.031
_refine_ls_abs_structure_details
;
 Flack x determined using 4654 quotients [(I+)-(I-)]/[(I+)+(I-)]
 (Parsons, Flack and Wagner, Acta Cryst. B69 (2013) 249-259).
;
_refine_ls_abs_structure_Flack -0.02(3)
_refine_ls_extinction_coef 0.00033(6)
_refine_ls_extinction_expression Fc^*^=kFc[1+0.001xFc^2^\l^3^/sin(2\q)]^-1/4^
_refine_ls_extinction_method 'SHELXL-2019/2 (Sheldrick 2019)'
_refine_ls_goodness_of_fit_ref 1.035
_refine_ls_hydrogen_treatment mixed
_refine_ls_matrix_type full
_refine_ls_number_parameters 708
_refine_ls_number_reflns 11332
_refine_ls_number_restraints 145
_refine_ls_restrained_S_all 1.034
_refine_ls_R_factor_all 0.0316
_refine_ls_R_factor_gt 0.0300
_refine_ls_shift/su_max 0.001
_refine_ls_shift/su_mean 0.000
_refine_ls_structure_factor_coef Fsqd
_refine_ls_weighting_details 'w=1/[\s^2^(Fo^2^)+(0.0456P)^2^+0.7379P] where P=(Fo^2^+2Fc^2^)/3'
_refine_ls_weighting_scheme calc
_refine_ls_wR_factor_gt 0.0790
_refine_ls_wR_factor_ref 0.0804
_reflns_Friedel_coverage 0.783
_reflns_Friedel_fraction_full 0.999
_reflns_Friedel_fraction_max 0.985
_reflns_number_gt 10863
_reflns_number_total 11332
_reflns_threshold_expression 'I > 2\s(I)'
_cod_data_source_file d5ob01897h2.cif
_cod_data_source_block AB_02_150_Epi_A_0m
_cod_depositor_comments 'Adding full bibliography for 7161052--7161055.cif.'
_cod_database_code 7161055
_shelx_shelxl_version_number 2019/3
_shelx_space_group_comment
;
The symmetry employed for this shelxl refinement is uniquely defined
by the following loop, which should always be used as a source of
symmetry information in preference to the above space-group names.
They are only intended as comments.
;
_shelx_estimated_absorpt_t_min 0.690
_shelx_estimated_absorpt_t_max 0.987

loop_
_space_group_symop_operation_xyz
'x, y, z'
'-x, -y, z'
'-x+1/2, y+1/2, -z'
'x+1/2, -y+1/2, -z'

loop_
_atom_site_label
_atom_site_type_symbol
_atom_site_fract_x
_atom_site_fract_y
_atom_site_fract_z
_atom_site_U_iso_or_equiv
_atom_site_adp_type
_atom_site_occupancy
_atom_site_site_symmetry_order
_atom_site_calc_flag
_atom_site_refinement_flags_posn
_atom_site_refinement_flags_adp
_atom_site_refinement_flags_occupancy
_atom_site_disorder_assembly
_atom_site_disorder_group
C1 C 1.1043(8) 0.4352(3) 0.7721(12) 0.080(3) Uani 0.403(5) 1 d D U P A -1
H1A H 1.154761 0.419200 0.738191 0.119 Uiso 0.403(5) 1 calc R U P A -1
H1B H 1.039071 0.424974 0.808353 0.119 Uiso 0.403(5) 1 calc R U P A -1
H1C H 1.140444 0.447384 0.842207 0.119 Uiso 0.403(5) 1 calc R U P A -1
C2 C 1.0712(19) 0.4572(4) 0.659(2) 0.103(3) Uani 0.403(5) 1 d D U P A -1
H2A H 1.023007 0.445593 0.597100 0.123 Uiso 0.403(5) 1 calc R U P A -1
H2B H 1.137594 0.463464 0.609477 0.123 Uiso 0.403(5) 1 calc R U P A -1
C3 C 1.0122(14) 0.4867(3) 0.7066(11) 0.104(2) Uani 0.403(5) 1 d D U P A -1
H3A H 1.053722 0.496081 0.781155 0.124 Uiso 0.403(5) 1 calc R U P A -1
H3B H 0.939076 0.480739 0.740566 0.124 Uiso 0.403(5) 1 calc R U P A -1
C4 C 0.9984(11) 0.5115(2) 0.5966(11) 0.107(3) Uani 0.403(5) 1 d D U P A -1
H4A H 0.959564 0.502092 0.519940 0.129 Uiso 0.403(5) 1 calc R U P A -1
H4B H 1.071229 0.518607 0.565798 0.129 Uiso 0.403(5) 1 calc R U P A -1
C5 C 0.9327(16) 0.5400(4) 0.6501(19) 0.100(3) Uani 0.403(5) 1 d D U P A -1
H5A H 0.926542 0.555975 0.580391 0.150 Uiso 0.403(5) 1 calc R U P A -1
H5B H 0.970508 0.548920 0.727217 0.150 Uiso 0.403(5) 1 calc R U P A -1
H5C H 0.859463 0.533027 0.676571 0.150 Uiso 0.403(5) 1 calc R U P A -1
C6 C 1.065(4) 0.4587(10) 0.572(4) 0.105(5) Uani 0.097(5) 1 d D U P A -2
H6A H 1.005046 0.456204 0.508036 0.157 Uiso 0.097(5) 1 calc R U P A -2
H6B H 1.085238 0.438131 0.607865 0.157 Uiso 0.097(5) 1 calc R U P A -2
H6C H 1.128419 0.467965 0.526279 0.157 Uiso 0.097(5) 1 calc R U P A -2
C7 C 1.029(6) 0.4804(13) 0.685(4) 0.105(3) Uani 0.097(5) 1 d D U P A -2
H7A H 1.094796 0.488477 0.730511 0.126 Uiso 0.097(5) 1 calc R U P A -2
H7B H 0.986838 0.467843 0.749923 0.126 Uiso 0.097(5) 1 calc R U P A -2
C8 C 0.959(4) 0.5085(9) 0.641(4) 0.107(3) Uani 0.097(5) 1 d D U P A -2
H8A H 0.898161 0.500965 0.584305 0.128 Uiso 0.097(5) 1 calc R U P A -2
H8B H 1.003949 0.523167 0.588142 0.128 Uiso 0.097(5) 1 calc R U P A -2
C9 C 0.911(3) 0.5260(8) 0.762(4) 0.107(4) Uani 0.097(5) 1 d D U P A -2
H9A H 0.833536 0.520220 0.772982 0.129 Uiso 0.097(5) 1 calc R U P A -2
H9B H 0.950783 0.519149 0.843421 0.129 Uiso 0.097(5) 1 calc R U P A -2
C10 C 0.921(5) 0.5619(8) 0.749(6) 0.096(6) Uani 0.097(5) 1 d D U P A -2
H10A H 0.990956 0.567259 0.707274 0.144 Uiso 0.097(5) 1 calc R U P A -2
H10B H 0.916936 0.571606 0.837147 0.144 Uiso 0.097(5) 1 calc R U P A -2
H10C H 0.860910 0.569804 0.693601 0.144 Uiso 0.097(5) 1 calc R U P A -2
O1_1 O 0.35511(9) 0.40248(2) 0.50961(11) 0.0265(2) Uani 1 1 d . . . . .
O2_1 O 0.35187(14) 0.43448(3) 0.33019(12) 0.0432(3) Uani 1 1 d . . . . .
O3_1 O 0.59879(10) 0.29514(3) 0.35620(11) 0.0314(2) Uani 1 1 d . . . . .
O4_1 O 0.63642(10) 0.37436(3) 0.64060(11) 0.0297(2) Uani 1 1 d . . . . .
O5_1 O 0.76293(10) 0.37265(3) 0.47267(12) 0.0351(3) Uani 1 1 d . . . . .
N1_1 N 0.44325(11) 0.34315(3) 0.58148(13) 0.0254(3) Uani 1 1 d D . . . .
H1A_1 H 0.4560(18) 0.3610(4) 0.623(2) 0.038 Uiso 1 1 d D U . . .
N2_1 N 0.49349(11) 0.28161(3) 0.53385(13) 0.0273(3) Uani 1 1 d . . . . .
H2A_1 H 0.459467 0.289304 0.603715 0.033 Uiso 1 1 calc R U . . .
N3_1 N 0.35693(18) 0.48756(3) 0.50502(15) 0.0451(4) Uani 1 1 d . . . . .
N4_1 N 0.36004(14) 0.48540(3) 0.72467(14) 0.0345(3) Uani 1 1 d . . . . .
H4A_1 H 0.360374 0.491724 0.807964 0.041 Uiso 1 1 calc R U . . .
C1_1 C 0.32199(13) 0.37640(3) 0.42472(15) 0.0263(3) Uani 1 1 d . . . . .
H1_1 H 0.361305 0.376315 0.337567 0.032 Uiso 1 1 calc R U . . .
C2_1 C 0.34234(12) 0.34602(3) 0.50609(15) 0.0244(3) Uani 1 1 d . . . . .
H2_1 H 0.340367 0.328037 0.442031 0.029 Uiso 1 1 calc R U . . .
C3_1 C 0.23981(13) 0.34387(3) 0.58986(16) 0.0252(3) Uani 1 1 d . . . . .
C4_1 C 0.22223(15) 0.32713(4) 0.70600(17) 0.0299(3) Uani 1 1 d . . . . .
H4_1 H 0.279887 0.315666 0.746684 0.036 Uiso 1 1 calc R U . . .
C5_1 C 0.11789(16) 0.32751(4) 0.76181(18) 0.0353(4) Uani 1 1 d . . . . .
H5_1 H 0.104140 0.316154 0.841408 0.042 Uiso 1 1 calc R U . . .
C6_1 C 0.03406(15) 0.34431(5) 0.70220(19) 0.0378(4) Uani 1 1 d . . . . .
H6_1 H -0.036681 0.344237 0.741161 0.045 Uiso 1 1 calc R U . . .
C7_1 C 0.05227(14) 0.36130(4) 0.58578(19) 0.0349(4) Uani 1 1 d . . . . .
H7_1 H -0.005326 0.372754 0.544922 0.042 Uiso 1 1 calc R U . . .
C8_1 C 0.15596(13) 0.36112(4) 0.53104(16) 0.0285(3) Uani 1 1 d . . . . .
C9_1 C 0.19724(14) 0.37772(4) 0.40818(17) 0.0310(3) Uani 1 1 d . . . . .
H9A_1 H 0.170967 0.399735 0.404872 0.037 Uiso 1 1 calc R U . . .
H9B_1 H 0.173765 0.366654 0.326440 0.037 Uiso 1 1 calc R U . . .
C10_1 C 0.54602(13) 0.30217(4) 0.45562(15) 0.0254(3) Uani 1 1 d . . . . .
C11_1 C 0.54105(12) 0.33655(3) 0.50234(15) 0.0248(3) Uani 1 1 d . . . . .
H11_1 H 0.543392 0.350899 0.423632 0.030 Uiso 1 1 calc R U . . .
C12_1 C 0.64021(13) 0.34279(3) 0.59196(16) 0.0266(3) Uani 1 1 d . . . . .
H12_1 H 0.639528 0.327777 0.668481 0.032 Uiso 1 1 calc R U . . .
C13_1 C 0.75054(14) 0.34151(4) 0.52320(18) 0.0320(3) Uani 1 1 d . . . . .
H13A_1 H 0.809527 0.336282 0.586861 0.038 Uiso 1 1 calc R U . . .
H13B_1 H 0.750543 0.325827 0.450428 0.038 Uiso 1 1 calc R U . . .
C14_1 C 0.70839(14) 0.39352(4) 0.56193(17) 0.0308(3) Uani 1 1 d . . . . .
C15_1 C 0.64204(17) 0.41632(4) 0.4792(2) 0.0413(4) Uani 1 1 d . . . . .
H15A_1 H 0.691450 0.430329 0.430530 0.062 Uiso 1 1 calc R U . . .
H15B_1 H 0.594874 0.428815 0.537651 0.062 Uiso 1 1 calc R U . . .
H15C_1 H 0.596814 0.404563 0.416006 0.062 Uiso 1 1 calc R U . . .
C16_1 C 0.78842(16) 0.40936(5) 0.6551(2) 0.0397(4) Uani 1 1 d . . . . .
H16A_1 H 0.839120 0.422399 0.603613 0.059 Uiso 1 1 calc R U . . .
H16B_1 H 0.829617 0.393309 0.703923 0.059 Uiso 1 1 calc R U . . .
H16C_1 H 0.748356 0.422620 0.718175 0.059 Uiso 1 1 calc R U . . .
C17_1 C 0.48737(14) 0.24716(4) 0.51372(16) 0.0282(3) Uani 1 1 d . . . . .
C18_1 C 0.42226(19) 0.23420(5) 0.6300(2) 0.0433(4) Uani 1 1 d . . . . .
H18A_1 H 0.349020 0.243540 0.630169 0.065 Uiso 1 1 calc R U . . .
H18B_1 H 0.459579 0.239385 0.713391 0.065 Uiso 1 1 calc R U . . .
H18C_1 H 0.416181 0.211296 0.621558 0.065 Uiso 1 1 calc R U . . .
C19_1 C 0.60211(15) 0.23306(4) 0.51347(19) 0.0359(4) Uani 1 1 d . . . . .
H19A_1 H 0.597079 0.210120 0.506050 0.054 Uiso 1 1 calc R U . . .
H19B_1 H 0.639495 0.238603 0.596379 0.054 Uiso 1 1 calc R U . . .
H19C_1 H 0.643420 0.241404 0.437819 0.054 Uiso 1 1 calc R U . . .
C20_1 C 0.42881(16) 0.24008(4) 0.38297(19) 0.0368(4) Uani 1 1 d . . . . .
H20A_1 H 0.467468 0.250409 0.309666 0.055 Uiso 1 1 calc R U . . .
H20B_1 H 0.353632 0.247981 0.387393 0.055 Uiso 1 1 calc R U . . .
H20C_1 H 0.427756 0.217301 0.367996 0.055 Uiso 1 1 calc R U . . .
C21_1 C 0.35647(15) 0.43089(4) 0.44940(16) 0.0294(3) Uani 1 1 d . . . . .
C22_1 C 0.36141(15) 0.45658(4) 0.54578(15) 0.0293(3) Uani 1 1 d . . . . .
C23_1 C 0.36318(16) 0.45528(4) 0.68127(16) 0.0313(3) Uani 1 1 d . . . . .
H23_1 H 0.366045 0.436865 0.734634 0.038 Uiso 1 1 calc R U . . .
C24_1 C 0.3563(2) 0.50376(4) 0.61638(17) 0.0462(5) Uani 1 1 d . . . . .
H24_1 H 0.353525 0.526083 0.619741 0.055 Uiso 1 1 calc R U . . .
O1_2 O 0.48008(10) 0.57942(3) 0.01330(11) 0.0294(2) Uani 1 1 d . . . . .
O2_2 O 0.41406(12) 0.55306(3) -0.16494(12) 0.0370(3) Uani 1 1 d . . . . .
O3_2 O 0.19610(11) 0.66783(3) -0.14108(13) 0.0397(3) Uani 1 1 d . . . . .
O4_2 O 0.20297(11) 0.59108(3) 0.14982(18) 0.0499(4) Uani 1 1 d . . . . .
O5_2 O 0.01999(13) 0.59997(4) 0.1308(2) 0.0704(6) Uani 1 1 d . . . . .
N1_2 N 0.38262(11) 0.63497(3) 0.08881(14) 0.0290(3) Uani 1 1 d D . . . .
H1A_2 H 0.389(2) 0.6177(4) 0.137(2) 0.043 Uiso 1 1 d D U . . .
N2_2 N 0.28169(12) 0.69082(3) 0.03459(14) 0.0315(3) Uani 1 1 d . . . . .
H2A_2 H 0.315516 0.687115 0.110193 0.032(5) Uiso 1 1 calc R . . . .
N3_2 N 0.34912(13) 0.50286(3) 0.00598(13) 0.0322(3) Uani 1 1 d . . . . .
N4_2 N 0.35838(16) 0.50358(4) 0.22577(14) 0.0388(4) Uani 1 1 d . . . . .
H4A_2 H 0.350543 0.497402 0.308706 0.047 Uiso 1 1 calc R U . . .
C1_2 C 0.51153(14) 0.60547(4) -0.07159(15) 0.0279(3) Uani 1 1 d . . . . .
H1_2 H 0.478557 0.603278 -0.162066 0.033 Uiso 1 1 calc R U . . .
C2_2 C 0.47401(13) 0.63683(4) -0.00379(15) 0.0262(3) Uani 1 1 d . . . . .
H2_2 H 0.451653 0.651500 -0.076576 0.031 Uiso 1 1 calc R U . . .
C3_2 C 0.57718(13) 0.64994(4) 0.05628(15) 0.0257(3) Uani 1 1 d . . . . .
C4_2 C 0.58753(15) 0.67609(4) 0.13867(16) 0.0300(3) Uani 1 1 d . . . . .
H4_2 H 0.524676 0.686775 0.170929 0.036 Uiso 1 1 calc R U . . .
C5_2 C 0.69187(16) 0.68622(4) 0.17264(17) 0.0348(4) Uani 1 1 d . . . . .
H5_2 H 0.700514 0.704143 0.228051 0.042 Uiso 1 1 calc R U . . .
C6_2 C 0.78372(16) 0.67039(5) 0.12638(19) 0.0375(4) Uani 1 1 d . . . . .
H6_2 H 0.854532 0.677798 0.149268 0.045 Uiso 1 1 calc R U . . .
C7_2 C 0.77296(15) 0.64381(4) 0.04697(18) 0.0349(4) Uani 1 1 d . . . . .
H7_2 H 0.835666 0.632647 0.017338 0.042 Uiso 1 1 calc R U . . .
C8_2 C 0.66869(14) 0.63391(4) 0.01180(15) 0.0283(3) Uani 1 1 d . . . . .
C9_2 C 0.63690(15) 0.60742(4) -0.07991(17) 0.0319(3) Uani 1 1 d . . . . .
H9A_2 H 0.670633 0.587410 -0.050738 0.038 Uiso 1 1 calc R U . . .
H9B_2 H 0.660581 0.611934 -0.172056 0.038 Uiso 1 1 calc R U . . .
C10_2 C 0.24835(13) 0.66598(4) -0.03698(17) 0.0313(3) Uani 1 1 d . . . . .
C11_2 C 0.27699(14) 0.63373(4) 0.02123(18) 0.0323(3) Uani 1 1 d . . . . .
H11_2 H 0.281055 0.618009 -0.052565 0.039 Uiso 1 1 calc R U . . .
C12_2 C 0.18869(15) 0.62359(5) 0.1189(2) 0.0412(4) Uani 1 1 d . . . . .
H12_2 H 0.192828 0.636554 0.201747 0.049 Uiso 1 1 calc R U . . .
C13_2 C 0.07298(17) 0.62451(6) 0.0618(3) 0.0591(7) Uani 1 1 d . . . . .
H13A_2 H 0.037458 0.645016 0.079405 0.071 Uiso 1 1 calc R U . . .
H13B_2 H 0.073379 0.620555 -0.035154 0.071 Uiso 1 1 calc R U . . .
C14_2 C 0.09785(17) 0.57620(5) 0.1549(3) 0.0477(5) Uani 1 1 d . . . . .
C15_2 C 0.0942(3) 0.55073(8) 0.0525(4) 0.0866(10) Uani 1 1 d . . . . .
H15A_2 H 0.108146 0.559772 -0.035487 0.130 Uiso 1 1 calc R U . . .
H15B_2 H 0.021896 0.540799 0.053282 0.130 Uiso 1 1 calc R U . . .
H15C_2 H 0.150149 0.534930 0.072575 0.130 Uiso 1 1 calc R U . . .
C16_2 C 0.0775(3) 0.56440(10) 0.2945(3) 0.0832(10) Uani 1 1 d . . . . .
H16A_2 H 0.002298 0.556660 0.301542 0.125 Uiso 1 1 calc R U . . .
H16B_2 H 0.088593 0.581627 0.357814 0.125 Uiso 1 1 calc R U . . .
H16C_2 H 0.128543 0.547272 0.314540 0.125 Uiso 1 1 calc R U . . .
C17_2 C 0.26546(15) 0.72401(4) -0.00497(16) 0.0311(3) Uani 1 1 d . . . . .
C18_2 C 0.31796(19) 0.74435(4) 0.10174(19) 0.0425(4) Uani 1 1 d . . . . .
H18A_2 H 0.396837 0.740335 0.104013 0.064 Uiso 1 1 calc R U . . .
H18B_2 H 0.286003 0.739224 0.188405 0.064 Uiso 1 1 calc R U . . .
H18C_2 H 0.304888 0.766585 0.081582 0.064 Uiso 1 1 calc R U . . .
C19_2 C 0.14336(16) 0.73120(5) -0.01529(18) 0.0399(4) Uani 1 1 d . . . . .
H19A_2 H 0.133119 0.753493 -0.036768 0.060 Uiso 1 1 calc R U . . .
H19B_2 H 0.107831 0.726489 0.069720 0.060 Uiso 1 1 calc R U . . .
H19C_2 H 0.110829 0.718230 -0.085434 0.060 Uiso 1 1 calc R U . . .
C20_2 C 0.32236(18) 0.72992(5) -0.13805(18) 0.0401(4) Uani 1 1 d . . . . .
H20A_2 H 0.285168 0.718004 -0.208109 0.060 Uiso 1 1 calc R U . . .
H20B_2 H 0.398773 0.723130 -0.132243 0.060 Uiso 1 1 calc R U . . .
H20C_2 H 0.319592 0.752419 -0.159064 0.060 Uiso 1 1 calc R U . . .
C21_2 C 0.42933(13) 0.55478(4) -0.04643(15) 0.0262(3) Uani 1 1 d . . . . .
C22_2 C 0.39639(14) 0.53076(4) 0.04871(15) 0.0279(3) Uani 1 1 d . . . . .
C23_2 C 0.40253(17) 0.53124(4) 0.18448(17) 0.0343(4) Uani 1 1 d . . . . .
H23_2 H 0.431620 0.547524 0.238633 0.041 Uiso 1 1 calc R U . . .
C24_2 C 0.32868(17) 0.48729(4) 0.11611(17) 0.0366(4) Uani 1 1 d . . . . .
H24_2 H 0.296719 0.466929 0.118391 0.044 Uiso 1 1 calc R U . . .

loop_
_atom_site_aniso_label
_atom_site_aniso_U_11
_atom_site_aniso_U_22
_atom_site_aniso_U_33
_atom_site_aniso_U_23
_atom_site_aniso_U_13
_atom_site_aniso_U_12
C1 0.053(6) 0.094(5) 0.091(6) 0.007(5) 0.009(4) -0.011(4)
C2 0.069(5) 0.126(5) 0.113(5) 0.035(5) 0.006(5) -0.012(4)
C3 0.080(4) 0.128(5) 0.103(4) 0.044(4) 0.009(4) -0.011(4)
C4 0.084(4) 0.130(5) 0.107(5) 0.047(4) 0.007(4) -0.013(4)
C5 0.052(5) 0.131(7) 0.116(6) 0.066(6) 0.002(5) -0.019(5)
C6 0.075(8) 0.132(9) 0.107(9) 0.047(9) 0.004(8) -0.013(8)
C7 0.077(5) 0.129(6) 0.108(5) 0.044(5) 0.007(5) -0.012(5)
C8 0.079(5) 0.131(6) 0.110(5) 0.047(5) 0.006(5) -0.011(5)
C9 0.075(7) 0.133(8) 0.114(7) 0.052(7) 0.000(7) -0.010(7)
C10 0.060(10) 0.125(11) 0.104(11) 0.069(10) 0.004(10) -0.020(10)
O1_1 0.0338(5) 0.0189(5) 0.0268(5) -0.0004(4) -0.0001(5) -0.0003(4)
O2_1 0.0757(10) 0.0280(6) 0.0258(5) 0.0014(5) 0.0043(6) -0.0052(6)
O3_1 0.0369(6) 0.0280(5) 0.0293(5) -0.0047(4) 0.0056(5) 0.0014(5)
O4_1 0.0309(6) 0.0244(5) 0.0339(6) -0.0070(4) 0.0039(5) -0.0023(5)
O5_1 0.0366(6) 0.0296(6) 0.0391(6) -0.0031(5) 0.0099(5) -0.0002(5)
N1_1 0.0257(6) 0.0228(6) 0.0277(6) -0.0048(5) -0.0007(5) 0.0032(5)
N2_1 0.0310(6) 0.0224(6) 0.0285(6) -0.0039(5) 0.0040(5) 0.0017(5)
N3_1 0.0857(13) 0.0217(6) 0.0280(7) 0.0033(5) -0.0007(8) -0.0059(7)
N4_1 0.0530(9) 0.0250(7) 0.0255(6) -0.0005(5) -0.0035(6) -0.0018(7)
C1_1 0.0322(8) 0.0206(7) 0.0262(7) -0.0032(6) -0.0009(6) 0.0013(6)
C2_1 0.0279(7) 0.0194(6) 0.0258(6) -0.0040(5) -0.0009(6) 0.0014(5)
C3_1 0.0266(7) 0.0187(6) 0.0302(7) -0.0038(6) -0.0007(6) -0.0013(5)
C4_1 0.0332(8) 0.0241(7) 0.0325(8) 0.0003(6) -0.0023(6) -0.0018(6)
C5_1 0.0395(10) 0.0334(8) 0.0330(8) -0.0006(7) 0.0030(7) -0.0093(7)
C6_1 0.0297(8) 0.0402(9) 0.0435(9) -0.0068(8) 0.0056(7) -0.0055(7)
C7_1 0.0274(8) 0.0325(8) 0.0448(9) -0.0032(7) -0.0020(7) 0.0022(7)
C8_1 0.0289(8) 0.0233(7) 0.0335(7) -0.0039(6) -0.0034(6) -0.0001(6)
C9_1 0.0332(8) 0.0278(7) 0.0320(8) -0.0008(6) -0.0039(6) 0.0032(6)
C10_1 0.0258(7) 0.0226(7) 0.0277(7) -0.0025(6) -0.0023(6) 0.0021(6)
C11_1 0.0274(7) 0.0203(6) 0.0267(7) -0.0014(5) 0.0000(6) 0.0025(5)
C12_1 0.0278(7) 0.0221(7) 0.0300(7) -0.0013(6) -0.0014(6) 0.0015(6)
C13_1 0.0274(8) 0.0263(7) 0.0421(9) -0.0039(7) 0.0004(7) 0.0020(6)
C14_1 0.0282(8) 0.0255(7) 0.0385(8) -0.0035(6) 0.0038(7) -0.0017(6)
C15_1 0.0410(9) 0.0291(8) 0.0537(11) 0.0039(8) -0.0030(9) -0.0012(7)
C16_1 0.0325(9) 0.0374(9) 0.0491(10) -0.0080(8) -0.0002(8) -0.0057(7)
C17_1 0.0343(8) 0.0208(7) 0.0296(7) -0.0011(6) -0.0005(6) -0.0005(6)
C18_1 0.0530(12) 0.0346(9) 0.0422(9) 0.0028(8) 0.0090(9) -0.0081(8)
C19_1 0.0383(9) 0.0259(7) 0.0435(9) -0.0032(7) -0.0054(8) 0.0063(7)
C20_1 0.0423(10) 0.0292(8) 0.0388(9) -0.0039(7) -0.0096(8) -0.0027(7)
C21_1 0.0372(8) 0.0226(7) 0.0285(7) 0.0023(6) 0.0033(7) -0.0018(6)
C22_1 0.0401(9) 0.0207(7) 0.0269(7) 0.0017(5) 0.0004(7) -0.0013(6)
C23_1 0.0431(9) 0.0221(7) 0.0287(7) 0.0027(6) -0.0037(7) -0.0008(7)
C24_1 0.0878(16) 0.0205(7) 0.0305(8) 0.0011(6) -0.0019(10) -0.0042(9)
O1_2 0.0406(6) 0.0226(5) 0.0249(5) 0.0016(4) -0.0045(5) -0.0029(5)
O2_2 0.0580(8) 0.0293(6) 0.0236(5) -0.0002(4) -0.0016(5) -0.0097(6)
O3_2 0.0395(7) 0.0416(7) 0.0380(6) -0.0014(5) -0.0101(5) 0.0020(6)
O4_2 0.0300(7) 0.0371(7) 0.0825(11) 0.0174(7) 0.0010(7) -0.0033(5)
O5_2 0.0331(8) 0.0594(10) 0.1186(16) 0.0260(11) -0.0025(9) -0.0057(7)
N1_2 0.0266(7) 0.0279(6) 0.0323(6) 0.0041(5) -0.0002(5) 0.0014(5)
N2_2 0.0355(7) 0.0280(7) 0.0310(7) 0.0040(5) -0.0057(6) 0.0045(6)
N3_2 0.0439(8) 0.0250(6) 0.0278(6) 0.0020(5) -0.0010(6) -0.0028(6)
N4_2 0.0616(10) 0.0291(7) 0.0255(6) 0.0046(5) 0.0038(7) -0.0005(7)
C1_2 0.0357(8) 0.0226(7) 0.0253(7) 0.0012(6) -0.0015(6) -0.0011(6)
C2_2 0.0284(7) 0.0230(7) 0.0271(7) 0.0010(6) -0.0014(6) 0.0010(6)
C3_2 0.0297(8) 0.0227(7) 0.0249(7) 0.0029(5) 0.0004(6) -0.0005(6)
C4_2 0.0366(8) 0.0242(7) 0.0292(7) 0.0006(6) 0.0028(7) -0.0003(6)
C5_2 0.0460(10) 0.0279(8) 0.0304(8) 0.0008(6) -0.0015(7) -0.0095(7)
C6_2 0.0340(9) 0.0414(10) 0.0371(9) 0.0049(8) -0.0040(7) -0.0115(7)
C7_2 0.0300(8) 0.0381(9) 0.0365(8) 0.0026(7) 0.0013(7) -0.0004(7)
C8_2 0.0313(8) 0.0268(7) 0.0270(7) 0.0015(6) 0.0014(6) 0.0004(6)
C9_2 0.0349(8) 0.0286(7) 0.0321(7) -0.0042(6) 0.0038(7) 0.0022(7)
C10_2 0.0268(7) 0.0329(8) 0.0341(8) 0.0005(7) -0.0014(6) 0.0021(6)
C11_2 0.0281(8) 0.0283(8) 0.0406(9) -0.0001(7) -0.0019(7) 0.0000(6)
C12_2 0.0297(9) 0.0345(9) 0.0596(12) 0.0075(8) 0.0037(8) 0.0012(7)
C13_2 0.0277(9) 0.0521(12) 0.0975(19) 0.0250(13) -0.0001(11) -0.0011(9)
C14_2 0.0337(9) 0.0435(11) 0.0660(13) 0.0066(10) -0.0022(9) -0.0081(8)
C15_2 0.0700(19) 0.080(2) 0.110(3) -0.0297(19) -0.0026(18) -0.0121(16)
C16_2 0.0600(17) 0.111(3) 0.0790(19) 0.0283(19) 0.0079(15) -0.0240(17)
C17_2 0.0377(8) 0.0278(7) 0.0277(7) 0.0028(6) -0.0007(7) 0.0070(6)
C18_2 0.0586(12) 0.0312(8) 0.0376(9) -0.0007(7) -0.0093(9) 0.0031(8)
C19_2 0.0410(10) 0.0433(9) 0.0353(8) 0.0032(7) 0.0017(8) 0.0155(8)
C20_2 0.0482(11) 0.0361(9) 0.0361(9) 0.0050(7) 0.0067(8) 0.0074(8)
C21_2 0.0307(8) 0.0224(7) 0.0255(7) -0.0009(6) -0.0006(6) 0.0023(6)
C22_2 0.0355(8) 0.0230(7) 0.0252(7) 0.0005(6) 0.0008(6) 0.0015(6)
C23_2 0.0506(10) 0.0255(8) 0.0269(7) -0.0003(6) -0.0002(7) 0.0002(7)
C24_2 0.0517(10) 0.0264(7) 0.0316(8) 0.0033(6) 0.0011(8) -0.0040(7)

loop_
_atom_type_symbol
_atom_type_description
_atom_type_scat_dispersion_real
_atom_type_scat_dispersion_imag
_atom_type_scat_source
C C 0.0181 0.0091 'International Tables Vol C Tables 4.2.6.8 and 6.1.1.4'
H H 0.0000 0.0000 'International Tables Vol C Tables 4.2.6.8 and 6.1.1.4'
N N 0.0311 0.0180 'International Tables Vol C Tables 4.2.6.8 and 6.1.1.4'
O O 0.0492 0.0322 'International Tables Vol C Tables 4.2.6.8 and 6.1.1.4'

loop_
_geom_angle_atom_site_label_1
_geom_angle_atom_site_label_2
_geom_angle_atom_site_label_3
_geom_angle
_geom_angle_site_symmetry_1
_geom_angle_site_symmetry_3
_geom_angle_publ_flag
C2 C1 H1A 109.5 . . ?
C2 C1 H1B 109.5 . . ?
H1A C1 H1B 109.5 . . ?
C2 C1 H1C 109.5 . . ?
H1A C1 H1C 109.5 . . ?
H1B C1 H1C 109.5 . . ?
C1 C2 C3 113.3(14) . . ?
C1 C2 H2A 108.9 . . ?
C3 C2 H2A 108.9 . . ?
C1 C2 H2B 108.9 . . ?
C3 C2 H2B 108.9 . . ?
H2A C2 H2B 107.7 . . ?
C2 C3 C4 113.0(10) . . ?
C2 C3 H3A 109.0 . . ?
C4 C3 H3A 109.0 . . ?
C2 C3 H3B 109.0 . . ?
C4 C3 H3B 109.0 . . ?
H3A C3 H3B 107.8 . . ?
C3 C4 C5 110.0(10) . . ?
C3 C4 H4A 109.7 . . ?
C5 C4 H4A 109.7 . . ?
C3 C4 H4B 109.7 . . ?
C5 C4 H4B 109.7 . . ?
H4A C4 H4B 108.2 . . ?
C4 C5 H5A 109.5 . . ?
C4 C5 H5B 109.5 . . ?
H5A C5 H5B 109.5 . . ?
C4 C5 H5C 109.5 . . ?
H5A C5 H5C 109.5 . . ?
H5B C5 H5C 109.5 . . ?
C7 C6 H6A 109.5 . . ?
C7 C6 H6B 109.5 . . ?
H6A C6 H6B 109.5 . . ?
C7 C6 H6C 109.5 . . ?
H6A C6 H6C 109.5 . . ?
H6B C6 H6C 109.5 . . ?
C6 C7 C8 115(2) . . ?
C6 C7 H7A 108.6 . . ?
C8 C7 H7A 108.6 . . ?
C6 C7 H7B 108.6 . . ?
C8 C7 H7B 108.6 . . ?
H7A C7 H7B 107.6 . . ?
C7 C8 C9 111(2) . . ?
C7 C8 H8A 109.4 . . ?
C9 C8 H8A 109.4 . . ?
C7 C8 H8B 109.4 . . ?
C9 C8 H8B 109.4 . . ?
H8A C8 H8B 108.0 . . ?
C10 C9 C8 112(2) . . ?
C10 C9 H9A 109.1 . . ?
C8 C9 H9A 109.1 . . ?
C10 C9 H9B 109.1 . . ?
C8 C9 H9B 109.1 . . ?
H9A C9 H9B 107.9 . . ?
C9 C10 H10A 109.5 . . ?
C9 C10 H10B 109.5 . . ?
H10A C10 H10B 109.5 . . ?
C9 C10 H10C 109.5 . . ?
H10A C10 H10C 109.5 . . ?
H10B C10 H10C 109.5 . . ?
C21_1 O1_1 C1_1 114.88(12) . . ?
C12_1 O4_1 C14_1 108.89(12) . . ?
C13_1 O5_1 C14_1 107.64(12) . . ?
C2_1 N1_1 C11_1 115.22(12) . . ?
C2_1 N1_1 H1A_1 109.1(15) . . ?
C11_1 N1_1 H1A_1 106.3(15) . . ?
C10_1 N2_1 C17_1 126.09(13) . . ?
C10_1 N2_1 H2A_1 117.0 . . ?
C17_1 N2_1 H2A_1 117.0 . . ?
C24_1 N3_1 C22_1 104.29(14) . . ?
C24_1 N4_1 C23_1 106.83(14) . . ?
C24_1 N4_1 H4A_1 126.6 . . ?
C23_1 N4_1 H4A_1 126.6 . . ?
O1_1 C1_1 C9_1 108.17(13) . . ?
O1_1 C1_1 C2_1 106.26(12) . . ?
C9_1 C1_1 C2_1 104.32(13) . . ?
O1_1 C1_1 H1_1 112.5 . . ?
C9_1 C1_1 H1_1 112.5 . . ?
C2_1 C1_1 H1_1 112.5 . . ?
N1_1 C2_1 C3_1 114.08(12) . . ?
N1_1 C2_1 C1_1 118.81(13) . . ?
C3_1 C2_1 C1_1 102.20(12) . . ?
N1_1 C2_1 H2_1 107.0 . . ?
C3_1 C2_1 H2_1 107.0 . . ?
C1_1 C2_1 H2_1 107.0 . . ?
C4_1 C3_1 C8_1 120.97(15) . . ?
C4_1 C3_1 C2_1 129.01(15) . . ?
C8_1 C3_1 C2_1 109.99(14) . . ?
C3_1 C4_1 C5_1 118.42(16) . . ?
C3_1 C4_1 H4_1 120.8 . . ?
C5_1 C4_1 H4_1 120.8 . . ?
C6_1 C5_1 C4_1 120.59(16) . . ?
C6_1 C5_1 H5_1 119.7 . . ?
C4_1 C5_1 H5_1 119.7 . . ?
C5_1 C6_1 C7_1 120.82(17) . . ?
C5_1 C6_1 H6_1 119.6 . . ?
C7_1 C6_1 H6_1 119.6 . . ?
C8_1 C7_1 C6_1 118.58(16) . . ?
C8_1 C7_1 H7_1 120.7 . . ?
C6_1 C7_1 H7_1 120.7 . . ?
C7_1 C8_1 C3_1 120.61(16) . . ?
C7_1 C8_1 C9_1 129.06(15) . . ?
C3_1 C8_1 C9_1 110.33(14) . . ?
C8_1 C9_1 C1_1 103.09(13) . . ?
C8_1 C9_1 H9A_1 111.1 . . ?
C1_1 C9_1 H9A_1 111.1 . . ?
C8_1 C9_1 H9B_1 111.1 . . ?
C1_1 C9_1 H9B_1 111.1 . . ?
H9A_1 C9_1 H9B_1 109.1 . . ?
O3_1 C10_1 N2_1 124.90(14) . . ?
O3_1 C10_1 C11_1 120.10(14) . . ?
N2_1 C10_1 C11_1 114.95(13) . . ?
N1_1 C11_1 C12_1 107.05(12) . . ?
N1_1 C11_1 C10_1 112.40(13) . . ?
C12_1 C11_1 C10_1 108.24(12) . . ?
N1_1 C11_1 H11_1 109.7 . . ?
C12_1 C11_1 H11_1 109.7 . . ?
C10_1 C11_1 H11_1 109.7 . . ?
O4_1 C12_1 C13_1 102.63(12) . . ?
O4_1 C12_1 C11_1 109.75(12) . . ?
C13_1 C12_1 C11_1 115.40(13) . . ?
O4_1 C12_1 H12_1 109.6 . . ?
C13_1 C12_1 H12_1 109.6 . . ?
C11_1 C12_1 H12_1 109.6 . . ?
O5_1 C13_1 C12_1 102.92(12) . . ?
O5_1 C13_1 H13A_1 111.2 . . ?
C12_1 C13_1 H13A_1 111.2 . . ?
O5_1 C13_1 H13B_1 111.2 . . ?
C12_1 C13_1 H13B_1 111.2 . . ?
H13A_1 C13_1 H13B_1 109.1 . . ?
O5_1 C14_1 O4_1 106.28(12) . . ?
O5_1 C14_1 C15_1 107.62(15) . . ?
O4_1 C14_1 C15_1 109.70(14) . . ?
O5_1 C14_1 C16_1 111.33(14) . . ?
O4_1 C14_1 C16_1 107.89(14) . . ?
C15_1 C14_1 C16_1 113.75(15) . . ?
C14_1 C15_1 H15A_1 109.5 . . ?
C14_1 C15_1 H15B_1 109.5 . . ?
H15A_1 C15_1 H15B_1 109.5 . . ?
C14_1 C15_1 H15C_1 109.5 . . ?
H15A_1 C15_1 H15C_1 109.5 . . ?
H15B_1 C15_1 H15C_1 109.5 . . ?
C14_1 C16_1 H16A_1 109.5 . . ?
C14_1 C16_1 H16B_1 109.5 . . ?
H16A_1 C16_1 H16B_1 109.5 . . ?
C14_1 C16_1 H16C_1 109.5 . . ?
H16A_1 C16_1 H16C_1 109.5 . . ?
H16B_1 C16_1 H16C_1 109.5 . . ?
N2_1 C17_1 C18_1 106.27(14) . . ?
N2_1 C17_1 C19_1 110.02(13) . . ?
C18_1 C17_1 C19_1 109.93(15) . . ?
N2_1 C17_1 C20_1 109.67(13) . . ?
C18_1 C17_1 C20_1 110.23(15) . . ?
C19_1 C17_1 C20_1 110.63(14) . . ?
C17_1 C18_1 H18A_1 109.5 . . ?
C17_1 C18_1 H18B_1 109.5 . . ?
H18A_1 C18_1 H18B_1 109.5 . . ?
C17_1 C18_1 H18C_1 109.5 . . ?
H18A_1 C18_1 H18C_1 109.5 . . ?
H18B_1 C18_1 H18C_1 109.5 . . ?
C17_1 C19_1 H19A_1 109.5 . . ?
C17_1 C19_1 H19B_1 109.5 . . ?
H19A_1 C19_1 H19B_1 109.5 . . ?
C17_1 C19_1 H19C_1 109.5 . . ?
H19A_1 C19_1 H19C_1 109.5 . . ?
H19B_1 C19_1 H19C_1 109.5 . . ?
C17_1 C20_1 H20A_1 109.5 . . ?
C17_1 C20_1 H20B_1 109.5 . . ?
H20A_1 C20_1 H20B_1 109.5 . . ?
C17_1 C20_1 H20C_1 109.5 . . ?
H20A_1 C20_1 H20C_1 109.5 . . ?
H20B_1 C20_1 H20C_1 109.5 . . ?
O2_1 C21_1 O1_1 123.81(15) . . ?
O2_1 C21_1 C22_1 124.40(15) . . ?
O1_1 C21_1 C22_1 111.77(13) . . ?
C23_1 C22_1 N3_1 109.63(14) . . ?
C23_1 C22_1 C21_1 129.29(15) . . ?
N3_1 C22_1 C21_1 120.94(14) . . ?
N4_1 C23_1 C22_1 106.48(14) . . ?
N4_1 C23_1 H23_1 126.8 . . ?
C22_1 C23_1 H23_1 126.8 . . ?
N3_1 C24_1 N4_1 112.78(15) . . ?
N3_1 C24_1 H24_1 123.6 . . ?
N4_1 C24_1 H24_1 123.6 . . ?
C21_2 O1_2 C1_2 116.73(12) . . ?
C12_2 O4_2 C14_2 108.99(15) . . ?
C14_2 O5_2 C13_2 107.72(17) . . ?
C2_2 N1_2 C11_2 112.51(13) . . ?
C2_2 N1_2 H1A_2 109.0(16) . . ?
C11_2 N1_2 H1A_2 108.0(16) . . ?
C10_2 N2_2 C17_2 124.43(14) . . ?
C10_2 N2_2 H2A_2 117.8 . . ?
C17_2 N2_2 H2A_2 117.8 . . ?
C24_2 N3_2 C22_2 104.39(13) . . ?
C24_2 N4_2 C23_2 107.49(14) . . ?
C24_2 N4_2 H4A_2 126.3 . . ?
C23_2 N4_2 H4A_2 126.3 . . ?
O1_2 C1_2 C9_2 109.74(13) . . ?
O1_2 C1_2 C2_2 108.40(12) . . ?
C9_2 C1_2 C2_2 105.67(13) . . ?
O1_2 C1_2 H1_2 111.0 . . ?
C9_2 C1_2 H1_2 111.0 . . ?
C2_2 C1_2 H1_2 111.0 . . ?
N1_2 C2_2 C3_2 113.97(13) . . ?
N1_2 C2_2 C1_2 117.20(13) . . ?
C3_2 C2_2 C1_2 104.14(13) . . ?
N1_2 C2_2 H2_2 107.0 . . ?
C3_2 C2_2 H2_2 107.0 . . ?
C1_2 C2_2 H2_2 107.0 . . ?
C8_2 C3_2 C4_2 120.77(15) . . ?
C8_2 C3_2 C2_2 111.44(13) . . ?
C4_2 C3_2 C2_2 127.63(15) . . ?
C5_2 C4_2 C3_2 118.50(16) . . ?
C5_2 C4_2 H4_2 120.8 . . ?
C3_2 C4_2 H4_2 120.8 . . ?
C4_2 C5_2 C6_2 120.67(16) . . ?
C4_2 C5_2 H5_2 119.7 . . ?
C6_2 C5_2 H5_2 119.7 . . ?
C7_2 C6_2 C5_2 120.63(17) . . ?
C7_2 C6_2 H6_2 119.7 . . ?
C5_2 C6_2 H6_2 119.7 . . ?
C8_2 C7_2 C6_2 118.66(17) . . ?
C8_2 C7_2 H7_2 120.7 . . ?
C6_2 C7_2 H7_2 120.7 . . ?
C3_2 C8_2 C7_2 120.73(15) . . ?
C3_2 C8_2 C9_2 110.91(14) . . ?
C7_2 C8_2 C9_2 128.27(16) . . ?
C8_2 C9_2 C1_2 105.32(13) . . ?
C8_2 C9_2 H9A_2 110.7 . . ?
C1_2 C9_2 H9A_2 110.7 . . ?
C8_2 C9_2 H9B_2 110.7 . . ?
C1_2 C9_2 H9B_2 110.7 . . ?
H9A_2 C9_2 H9B_2 108.8 . . ?
O3_2 C10_2 N2_2 124.40(16) . . ?
O3_2 C10_2 C11_2 120.12(16) . . ?
N2_2 C10_2 C11_2 115.46(14) . . ?
N1_2 C11_2 C12_2 109.70(15) . . ?
N1_2 C11_2 C10_2 110.36(14) . . ?
C12_2 C11_2 C10_2 109.75(14) . . ?
N1_2 C11_2 H11_2 109.0 . . ?
C12_2 C11_2 H11_2 109.0 . . ?
C10_2 C11_2 H11_2 109.0 . . ?
O4_2 C12_2 C11_2 109.13(15) . . ?
O4_2 C12_2 C13_2 102.70(16) . . ?
C11_2 C12_2 C13_2 114.02(19) . . ?
O4_2 C12_2 H12_2 110.2 . . ?
C11_2 C12_2 H12_2 110.2 . . ?
C13_2 C12_2 H12_2 110.2 . . ?
O5_2 C13_2 C12_2 102.81(18) . . ?
O5_2 C13_2 H13A_2 111.2 . . ?
C12_2 C13_2 H13A_2 111.2 . . ?
O5_2 C13_2 H13B_2 111.2 . . ?
C12_2 C13_2 H13B_2 111.2 . . ?
H13A_2 C13_2 H13B_2 109.1 . . ?
O5_2 C14_2 O4_2 106.47(16) . . ?
O5_2 C14_2 C15_2 112.3(2) . . ?
O4_2 C14_2 C15_2 108.7(2) . . ?
O5_2 C14_2 C16_2 106.7(2) . . ?
O4_2 C14_2 C16_2 109.1(2) . . ?
C15_2 C14_2 C16_2 113.3(3) . . ?
C14_2 C15_2 H15A_2 109.5 . . ?
C14_2 C15_2 H15B_2 109.5 . . ?
H15A_2 C15_2 H15B_2 109.5 . . ?
C14_2 C15_2 H15C_2 109.5 . . ?
H15A_2 C15_2 H15C_2 109.5 . . ?
H15B_2 C15_2 H15C_2 109.5 . . ?
C14_2 C16_2 H16A_2 109.5 . . ?
C14_2 C16_2 H16B_2 109.5 . . ?
H16A_2 C16_2 H16B_2 109.5 . . ?
C14_2 C16_2 H16C_2 109.5 . . ?
H16A_2 C16_2 H16C_2 109.5 . . ?
H16B_2 C16_2 H16C_2 109.5 . . ?
N2_2 C17_2 C18_2 107.19(14) . . ?
N2_2 C17_2 C19_2 109.89(15) . . ?
C18_2 C17_2 C19_2 110.31(15) . . ?
N2_2 C17_2 C20_2 109.33(14) . . ?
C18_2 C17_2 C20_2 109.42(16) . . ?
C19_2 C17_2 C20_2 110.63(15) . . ?
C17_2 C18_2 H18A_2 109.5 . . ?
C17_2 C18_2 H18B_2 109.5 . . ?
H18A_2 C18_2 H18B_2 109.5 . . ?
C17_2 C18_2 H18C_2 109.5 . . ?
H18A_2 C18_2 H18C_2 109.5 . . ?
H18B_2 C18_2 H18C_2 109.5 . . ?
C17_2 C19_2 H19A_2 109.5 . . ?
C17_2 C19_2 H19B_2 109.5 . . ?
H19A_2 C19_2 H19B_2 109.5 . . ?
C17_2 C19_2 H19C_2 109.5 . . ?
H19A_2 C19_2 H19C_2 109.5 . . ?
H19B_2 C19_2 H19C_2 109.5 . . ?
C17_2 C20_2 H20A_2 109.5 . . ?
C17_2 C20_2 H20B_2 109.5 . . ?
H20A_2 C20_2 H20B_2 109.5 . . ?
C17_2 C20_2 H20C_2 109.5 . . ?
H20A_2 C20_2 H20C_2 109.5 . . ?
H20B_2 C20_2 H20C_2 109.5 . . ?
O2_2 C21_2 O1_2 123.62(15) . . ?
O2_2 C21_2 C22_2 124.26(15) . . ?
O1_2 C21_2 C22_2 112.12(13) . . ?
C23_2 C22_2 N3_2 110.18(15) . . ?
C23_2 C22_2 C21_2 129.09(16) . . ?
N3_2 C22_2 C21_2 120.72(14) . . ?
N4_2 C23_2 C22_2 105.69(15) . . ?
N4_2 C23_2 H23_2 127.2 . . ?
C22_2 C23_2 H23_2 127.2 . . ?
N3_2 C24_2 N4_2 112.25(15) . . ?
N3_2 C24_2 H24_2 123.9 . . ?
N4_2 C24_2 H24_2 123.9 . . ?

loop_
_geom_bond_atom_site_label_1
_geom_bond_atom_site_label_2
_geom_bond_distance
_geom_bond_site_symmetry_2
_geom_bond_publ_flag
C1 C2 1.525(15) . ?
C1 H1A 0.9800 . ?
C1 H1B 0.9800 . ?
C1 H1C 0.9800 . ?
C2 C3 1.525(14) . ?
C2 H2A 0.9900 . ?
C2 H2B 0.9900 . ?
C3 C4 1.538(11) . ?
C3 H3A 0.9900 . ?
C3 H3B 0.9900 . ?
C4 C5 1.550(15) . ?
C4 H4A 0.9900 . ?
C4 H4B 0.9900 . ?
C5 H5A 0.9800 . ?
C5 H5B 0.9800 . ?
C5 H5C 0.9800 . ?
C6 C7 1.531(16) . ?
C6 H6A 0.9800 . ?
C6 H6B 0.9800 . ?
C6 H6C 0.9800 . ?
C7 C8 1.533(16) . ?
C7 H7A 0.9900 . ?
C7 H7B 0.9900 . ?
C8 C9 1.540(14) . ?
C8 H8A 0.9900 . ?
C8 H8B 0.9900 . ?
C9 C10 1.538(16) . ?
C9 H9A 0.9900 . ?
C9 H9B 0.9900 . ?
C10 H10A 0.9800 . ?
C10 H10B 0.9800 . ?
C10 H10C 0.9800 . ?
O1_1 C21_1 1.3512(19) . ?
O1_1 C1_1 1.4570(18) . ?
O2_1 C21_1 1.210(2) . ?
O3_1 C10_1 1.227(2) . ?
O4_1 C12_1 1.4294(18) . ?
O4_1 C14_1 1.437(2) . ?
O5_1 C13_1 1.426(2) . ?
O5_1 C14_1 1.428(2) . ?
N1_1 C2_1 1.454(2) . ?
N1_1 C11_1 1.464(2) . ?
N1_1 H1A_1 0.883(12) . ?
N2_1 C10_1 1.340(2) . ?
N2_1 C17_1 1.4799(19) . ?
N2_1 H2A_1 0.8800 . ?
N3_1 C24_1 1.315(2) . ?
N3_1 C22_1 1.381(2) . ?
N4_1 C24_1 1.341(2) . ?
N4_1 C23_1 1.353(2) . ?
N4_1 H4A_1 0.8800 . ?
C1_1 C9_1 1.536(2) . ?
C1_1 C2_1 1.549(2) . ?
C1_1 H1_1 1.0000 . ?
C2_1 C3_1 1.514(2) . ?
C2_1 H2_1 1.0000 . ?
C3_1 C4_1 1.385(2) . ?
C3_1 C8_1 1.393(2) . ?
C4_1 C5_1 1.395(3) . ?
C4_1 H4_1 0.9500 . ?
C5_1 C6_1 1.386(3) . ?
C5_1 H5_1 0.9500 . ?
C6_1 C7_1 1.394(3) . ?
C6_1 H6_1 0.9500 . ?
C7_1 C8_1 1.383(2) . ?
C7_1 H7_1 0.9500 . ?
C8_1 C9_1 1.510(2) . ?
C9_1 H9A_1 0.9900 . ?
C9_1 H9B_1 0.9900 . ?
C10_1 C11_1 1.536(2) . ?
C11_1 C12_1 1.534(2) . ?
C11_1 H11_1 1.0000 . ?
C12_1 C13_1 1.518(2) . ?
C12_1 H12_1 1.0000 . ?
C13_1 H13A_1 0.9900 . ?
C13_1 H13B_1 0.9900 . ?
C14_1 C15_1 1.513(3) . ?
C14_1 C16_1 1.513(2) . ?
C15_1 H15A_1 0.9800 . ?
C15_1 H15B_1 0.9800 . ?
C15_1 H15C_1 0.9800 . ?
C16_1 H16A_1 0.9800 . ?
C16_1 H16B_1 0.9800 . ?
C16_1 H16C_1 0.9800 . ?
C17_1 C18_1 1.519(2) . ?
C17_1 C19_1 1.526(2) . ?
C17_1 C20_1 1.528(2) . ?
C18_1 H18A_1 0.9800 . ?
C18_1 H18B_1 0.9800 . ?
C18_1 H18C_1 0.9800 . ?
C19_1 H19A_1 0.9800 . ?
C19_1 H19B_1 0.9800 . ?
C19_1 H19C_1 0.9800 . ?
C20_1 H20A_1 0.9800 . ?
C20_1 H20B_1 0.9800 . ?
C20_1 H20C_1 0.9800 . ?
C21_1 C22_1 1.462(2) . ?
C22_1 C23_1 1.364(2) . ?
C23_1 H23_1 0.9500 . ?
C24_1 H24_1 0.9500 . ?
O1_2 C21_2 1.3578(19) . ?
O1_2 C1_2 1.4504(19) . ?
O2_2 C21_2 1.209(2) . ?
O3_2 C10_2 1.229(2) . ?
O4_2 C12_2 1.427(2) . ?
O4_2 C14_2 1.434(2) . ?
O5_2 C14_2 1.409(3) . ?
O5_2 C13_2 1.411(3) . ?
N1_2 C2_2 1.457(2) . ?
N1_2 C11_2 1.461(2) . ?
N1_2 H1A_2 0.888(12) . ?
N2_2 C10_2 1.341(2) . ?
N2_2 C17_2 1.480(2) . ?
N2_2 H2A_2 0.8800 . ?
N3_2 C24_2 1.315(2) . ?
N3_2 C22_2 1.388(2) . ?
N4_2 C24_2 1.352(2) . ?
N4_2 C23_2 1.359(2) . ?
N4_2 H4A_2 0.8800 . ?
C1_2 C9_2 1.538(2) . ?
C1_2 C2_2 1.566(2) . ?
C1_2 H1_2 1.0000 . ?
C2_2 C3_2 1.506(2) . ?
C2_2 H2_2 1.0000 . ?
C3_2 C8_2 1.385(2) . ?
C3_2 C4_2 1.393(2) . ?
C4_2 C5_2 1.390(3) . ?
C4_2 H4_2 0.9500 . ?
C5_2 C6_2 1.390(3) . ?
C5_2 H5_2 0.9500 . ?
C6_2 C7_2 1.390(3) . ?
C6_2 H6_2 0.9500 . ?
C7_2 C8_2 1.389(2) . ?
C7_2 H7_2 0.9500 . ?
C8_2 C9_2 1.507(2) . ?
C9_2 H9A_2 0.9900 . ?
C9_2 H9B_2 0.9900 . ?
C10_2 C11_2 1.532(2) . ?
C11_2 C12_2 1.523(3) . ?
C11_2 H11_2 1.0000 . ?
C12_2 C13_2 1.528(3) . ?
C12_2 H12_2 1.0000 . ?
C13_2 H13A_2 0.9900 . ?
C13_2 H13B_2 0.9900 . ?
C14_2 C15_2 1.496(4) . ?
C14_2 C16_2 1.511(4) . ?
C15_2 H15A_2 0.9800 . ?
C15_2 H15B_2 0.9800 . ?
C15_2 H15C_2 0.9800 . ?
C16_2 H16A_2 0.9800 . ?
C16_2 H16B_2 0.9800 . ?
C16_2 H16C_2 0.9800 . ?
C17_2 C18_2 1.521(3) . ?
C17_2 C19_2 1.528(3) . ?
C17_2 C20_2 1.530(2) . ?
C18_2 H18A_2 0.9800 . ?
C18_2 H18B_2 0.9800 . ?
C18_2 H18C_2 0.9800 . ?
C19_2 H19A_2 0.9800 . ?
C19_2 H19B_2 0.9800 . ?
C19_2 H19C_2 0.9800 . ?
C20_2 H20A_2 0.9800 . ?
C20_2 H20B_2 0.9800 . ?
C20_2 H20C_2 0.9800 . ?
C21_2 C22_2 1.456(2) . ?
C22_2 C23_2 1.368(2) . ?
C23_2 H23_2 0.9500 . ?
C24_2 H24_2 0.9500 . ?

loop_
_geom_hbond_atom_site_label_D
_geom_hbond_atom_site_label_H
_geom_hbond_atom_site_label_A
_geom_hbond_distance_DH
_geom_hbond_distance_HA
_geom_hbond_distance_DA
_geom_hbond_angle_DHA
_geom_hbond_site_symmetry_A
_geom_hbond_publ_flag
N1_1 H1A_1 O4_1 0.883(12) 2.29(2) 2.7743(18) 114.8(17) . yes
N4_1 H4A_1 N3_2 0.88 2.05 2.9288(19) 174.0 1_556 yes
N4_2 H4A_2 N3_1 0.88 2.02 2.891(2) 169.9 . yes

loop_
_geom_torsion_atom_site_label_1
_geom_torsion_atom_site_label_2
_geom_torsion_atom_site_label_3
_geom_torsion_atom_site_label_4
_geom_torsion
_geom_torsion_site_symmetry_1
_geom_torsion_site_symmetry_2
_geom_torsion_site_symmetry_3
_geom_torsion_site_symmetry_4
_geom_torsion_publ_flag
C1 C2 C3 C4 169.1(14) . . . . ?
C2 C3 C4 C5 177(2) . . . . ?
C6 C7 C8 C9 171(5) . . . . ?
C7 C8 C9 C10 136(5) . . . . ?
C21_1 O1_1 C1_1 C9_1 -76.57(17) . . . . ?
C21_1 O1_1 C1_1 C2_1 171.91(13) . . . . ?
C11_1 N1_1 C2_1 C3_1 164.07(12) . . . . ?
C11_1 N1_1 C2_1 C1_1 -75.27(17) . . . . ?
O1_1 C1_1 C2_1 N1_1 -43.22(17) . . . . ?
C9_1 C1_1 C2_1 N1_1 -157.40(13) . . . . ?
O1_1 C1_1 C2_1 C3_1 83.31(14) . . . . ?
C9_1 C1_1 C2_1 C3_1 -30.87(15) . . . . ?
N1_1 C2_1 C3_1 C4_1 -31.0(2) . . . . ?
C1_1 C2_1 C3_1 C4_1 -160.55(15) . . . . ?
N1_1 C2_1 C3_1 C8_1 151.15(13) . . . . ?
C1_1 C2_1 C3_1 C8_1 21.61(16) . . . . ?
C8_1 C3_1 C4_1 C5_1 1.0(2) . . . . ?
C2_1 C3_1 C4_1 C5_1 -176.60(15) . . . . ?
C3_1 C4_1 C5_1 C6_1 -0.1(3) . . . . ?
C4_1 C5_1 C6_1 C7_1 -0.4(3) . . . . ?
C5_1 C6_1 C7_1 C8_1 -0.2(3) . . . . ?
C6_1 C7_1 C8_1 C3_1 1.1(3) . . . . ?
C6_1 C7_1 C8_1 C9_1 -179.05(16) . . . . ?
C4_1 C3_1 C8_1 C7_1 -1.6(2) . . . . ?
C2_1 C3_1 C8_1 C7_1 176.48(14) . . . . ?
C4_1 C3_1 C8_1 C9_1 178.56(14) . . . . ?
C2_1 C3_1 C8_1 C9_1 -3.40(17) . . . . ?
C7_1 C8_1 C9_1 C1_1 163.61(17) . . . . ?
C3_1 C8_1 C9_1 C1_1 -16.53(17) . . . . ?
O1_1 C1_1 C9_1 C8_1 -83.69(14) . . . . ?
C2_1 C1_1 C9_1 C8_1 29.14(15) . . . . ?
C17_1 N2_1 C10_1 O3_1 -1.4(3) . . . . ?
C17_1 N2_1 C10_1 C11_1 -178.61(14) . . . . ?
C2_1 N1_1 C11_1 C12_1 165.73(12) . . . . ?
C2_1 N1_1 C11_1 C10_1 -75.56(16) . . . . ?
O3_1 C10_1 C11_1 N1_1 155.60(14) . . . . ?
N2_1 C10_1 C11_1 N1_1 -27.03(19) . . . . ?
O3_1 C10_1 C11_1 C12_1 -86.39(17) . . . . ?
N2_1 C10_1 C11_1 C12_1 90.98(16) . . . . ?
C14_1 O4_1 C12_1 C13_1 23.54(16) . . . . ?
C14_1 O4_1 C12_1 C11_1 -99.66(15) . . . . ?
N1_1 C11_1 C12_1 O4_1 -56.87(15) . . . . ?
C10_1 C11_1 C12_1 O4_1 -178.25(12) . . . . ?
N1_1 C11_1 C12_1 C13_1 -172.19(13) . . . . ?
C10_1 C11_1 C12_1 C13_1 66.43(16) . . . . ?
C14_1 O5_1 C13_1 C12_1 31.46(16) . . . . ?
O4_1 C12_1 C13_1 O5_1 -33.28(15) . . . . ?
C11_1 C12_1 C13_1 O5_1 86.04(15) . . . . ?
C13_1 O5_1 C14_1 O4_1 -17.48(17) . . . . ?
C13_1 O5_1 C14_1 C15_1 -134.94(14) . . . . ?
C13_1 O5_1 C14_1 C16_1 99.76(17) . . . . ?
C12_1 O4_1 C14_1 O5_1 -4.93(17) . . . . ?
C12_1 O4_1 C14_1 C15_1 111.14(15) . . . . ?
C12_1 O4_1 C14_1 C16_1 -124.44(15) . . . . ?
C10_1 N2_1 C17_1 C18_1 178.29(16) . . . . ?
C10_1 N2_1 C17_1 C19_1 59.3(2) . . . . ?
C10_1 N2_1 C17_1 C20_1 -62.6(2) . . . . ?
C1_1 O1_1 C21_1 O2_1 -13.8(3) . . . . ?
C1_1 O1_1 C21_1 C22_1 164.76(14) . . . . ?
C24_1 N3_1 C22_1 C23_1 0.1(3) . . . . ?
C24_1 N3_1 C22_1 C21_1 176.1(2) . . . . ?
O2_1 C21_1 C22_1 C23_1 177.6(2) . . . . ?
O1_1 C21_1 C22_1 C23_1 -1.0(3) . . . . ?
O2_1 C21_1 C22_1 N3_1 2.5(3) . . . . ?
O1_1 C21_1 C22_1 N3_1 -176.11(17) . . . . ?
C24_1 N4_1 C23_1 C22_1 0.1(2) . . . . ?
N3_1 C22_1 C23_1 N4_1 -0.1(2) . . . . ?
C21_1 C22_1 C23_1 N4_1 -175.72(19) . . . . ?
C22_1 N3_1 C24_1 N4_1 0.0(3) . . . . ?
C23_1 N4_1 C24_1 N3_1 -0.1(3) . . . . ?
C21_2 O1_2 C1_2 C9_2 -112.48(15) . . . . ?
C21_2 O1_2 C1_2 C2_2 132.58(14) . . . . ?
C11_2 N1_2 C2_2 C3_2 158.53(13) . . . . ?
C11_2 N1_2 C2_2 C1_2 -79.54(17) . . . . ?
O1_2 C1_2 C2_2 N1_2 -24.89(18) . . . . ?
C9_2 C1_2 C2_2 N1_2 -142.47(14) . . . . ?
O1_2 C1_2 C2_2 C3_2 102.01(14) . . . . ?
C9_2 C1_2 C2_2 C3_2 -15.56(16) . . . . ?
N1_2 C2_2 C3_2 C8_2 139.99(14) . . . . ?
C1_2 C2_2 C3_2 C8_2 11.11(17) . . . . ?
N1_2 C2_2 C3_2 C4_2 -44.6(2) . . . . ?
C1_2 C2_2 C3_2 C4_2 -173.47(15) . . . . ?
C8_2 C3_2 C4_2 C5_2 1.5(2) . . . . ?
C2_2 C3_2 C4_2 C5_2 -173.50(15) . . . . ?
C3_2 C4_2 C5_2 C6_2 -0.6(3) . . . . ?
C4_2 C5_2 C6_2 C7_2 -1.0(3) . . . . ?
C5_2 C6_2 C7_2 C8_2 1.7(3) . . . . ?
C4_2 C3_2 C8_2 C7_2 -0.8(2) . . . . ?
C2_2 C3_2 C8_2 C7_2 174.94(15) . . . . ?
C4_2 C3_2 C8_2 C9_2 -177.71(14) . . . . ?
C2_2 C3_2 C8_2 C9_2 -1.93(18) . . . . ?
C6_2 C7_2 C8_2 C3_2 -0.8(2) . . . . ?
C6_2 C7_2 C8_2 C9_2 175.47(16) . . . . ?
C3_2 C8_2 C9_2 C1_2 -8.33(18) . . . . ?
C7_2 C8_2 C9_2 C1_2 175.10(16) . . . . ?
O1_2 C1_2 C9_2 C8_2 -102.04(14) . . . . ?
C2_2 C1_2 C9_2 C8_2 14.64(16) . . . . ?
C17_2 N2_2 C10_2 O3_2 -3.4(3) . . . . ?
C17_2 N2_2 C10_2 C11_2 178.23(15) . . . . ?
C2_2 N1_2 C11_2 C12_2 165.79(14) . . . . ?
C2_2 N1_2 C11_2 C10_2 -73.17(17) . . . . ?
O3_2 C10_2 C11_2 N1_2 146.89(16) . . . . ?
N2_2 C10_2 C11_2 N1_2 -34.6(2) . . . . ?
O3_2 C10_2 C11_2 C12_2 -92.1(2) . . . . ?
N2_2 C10_2 C11_2 C12_2 86.39(19) . . . . ?
C14_2 O4_2 C12_2 C11_2 -139.32(18) . . . . ?
C14_2 O4_2 C12_2 C13_2 -18.0(2) . . . . ?
N1_2 C11_2 C12_2 O4_2 -71.3(2) . . . . ?
C10_2 C11_2 C12_2 O4_2 167.28(16) . . . . ?
N1_2 C11_2 C12_2 C13_2 174.53(18) . . . . ?
C10_2 C11_2 C12_2 C13_2 53.1(2) . . . . ?
C14_2 O5_2 C13_2 C12_2 -33.3(3) . . . . ?
O4_2 C12_2 C13_2 O5_2 31.0(3) . . . . ?
C11_2 C12_2 C13_2 O5_2 148.9(2) . . . . ?
C13_2 O5_2 C14_2 O4_2 22.8(3) . . . . ?
C13_2 O5_2 C14_2 C15_2 -96.2(3) . . . . ?
C13_2 O5_2 C14_2 C16_2 139.2(2) . . . . ?
C12_2 O4_2 C14_2 O5_2 -1.6(3) . . . . ?
C12_2 O4_2 C14_2 C15_2 119.6(2) . . . . ?
C12_2 O4_2 C14_2 C16_2 -116.4(2) . . . . ?
C10_2 N2_2 C17_2 C18_2 -178.49(17) . . . . ?
C10_2 N2_2 C17_2 C19_2 61.6(2) . . . . ?
C10_2 N2_2 C17_2 C20_2 -60.0(2) . . . . ?
C1_2 O1_2 C21_2 O2_2 3.3(2) . . . . ?
C1_2 O1_2 C21_2 C22_2 -177.02(13) . . . . ?
C24_2 N3_2 C22_2 C23_2 -0.3(2) . . . . ?
C24_2 N3_2 C22_2 C21_2 -179.04(16) . . . . ?
O2_2 C21_2 C22_2 C23_2 -174.9(2) . . . . ?
O1_2 C21_2 C22_2 C23_2 5.4(3) . . . . ?
O2_2 C21_2 C22_2 N3_2 3.5(3) . . . . ?
O1_2 C21_2 C22_2 N3_2 -176.11(15) . . . . ?
C24_2 N4_2 C23_2 C22_2 0.8(2) . . . . ?
N3_2 C22_2 C23_2 N4_2 -0.3(2) . . . . ?
C21_2 C22_2 C23_2 N4_2 178.29(17) . . . . ?
C22_2 N3_2 C24_2 N4_2 0.8(2) . . . . ?
C23_2 N4_2 C24_2 N3_2 -1.1(2) . . . . ?
